data_4112094
loop_
_publ_author_name
'Chunming Cui'
'Marilyn M. Olmstead'
'James C. Fettinger'
'Geoffrey H. Spikes'
'Philip P. Power'

_publ_section_title
;
 Reactions of the Heavier Group 14 Element Alkyne Analogues Ar'EEAr' (Ar'
 = C6H3-2,6(C6H3-2,6-Pri2)2; E = Ge, Sn) with Unsaturated Molecules:
 Probing the Character of the EE Multiple Bonds
;
_journal_name_full 'Journal of the American Chemical Society'
_journal_page_first 17530
_journal_page_last 17541
_journal_paper_doi 10.1021/ja055372s
_journal_volume 127
_journal_year 2005
_chemical_formula_sum 'C78 H98 Ge2 N2'
_chemical_formula_weight 1208.76
_chemical_name_common '[Dipp*Ge(PhNNPh)GeDipp*].n-hexane'
_chemical_name_systematic
; 
 ? 
;
_space_group_IT_number 33
_symmetry_cell_setting orthorhombic
_symmetry_space_group_name_Hall 'P 2c -2n'
_symmetry_space_group_name_H-M 'P n a 21'
_atom_sites_solution_hydrogens geom
_atom_sites_solution_primary direct
_atom_sites_solution_secondary difmap
_audit_creation_method SHELXL-97
_cell_angle_alpha 90.00
_cell_angle_beta 90.00
_cell_angle_gamma 90.00
_cell_formula_units_Z 4
_cell_length_a 20.743(4)
_cell_length_b 12.008(2)
_cell_length_c 27.095(5)
_cell_measurement_reflns_used 52
_cell_measurement_temperature 130(2)
_cell_measurement_theta_max 30.0
_cell_measurement_theta_min 3.2
_cell_volume 6749(2)
_computing_cell_refinement 'Siemens P3-PC (1994)'
_computing_data_collection 'Siemens P3-PC (1994)'
_computing_data_reduction 'Siemens XDISK (1994)'
_computing_molecular_graphics 'SHELXTL 5.1, XP (Sheldrick, 1994)'
_computing_publication_material SHELXL97
_computing_structure_refinement 'SHELXL97 (Sheldrick, 1997)'
_computing_structure_solution 'SHELXS97 (Sheldrick, 1990)'
_diffrn_ambient_temperature 130(2)
_diffrn_measured_fraction_theta_full 0.999
_diffrn_measured_fraction_theta_max 0.999
_diffrn_measurement_device_type 'Siemens P4'
_diffrn_measurement_method \w
_diffrn_radiation_monochromator 'nickel filter'
_diffrn_radiation_source 'Siemens rotating anode'
_diffrn_radiation_type CuK\a
_diffrn_radiation_wavelength 1.54178
_diffrn_reflns_av_R_equivalents 0.0237
_diffrn_reflns_av_sigmaI/netI 0.0374
_diffrn_reflns_limit_h_max 22
_diffrn_reflns_limit_h_min -2
_diffrn_reflns_limit_k_max 12
_diffrn_reflns_limit_k_min -1
_diffrn_reflns_limit_l_max 3
_diffrn_reflns_limit_l_min -29
_diffrn_reflns_number 6496
_diffrn_reflns_theta_full 55.98
_diffrn_reflns_theta_max 55.98
_diffrn_reflns_theta_min 3.26
_diffrn_standards_decay_% 1.1
_diffrn_standards_interval_count 198
_diffrn_standards_number 2
_exptl_absorpt_coefficient_mu 1.411
_exptl_absorpt_correction_T_max 0.693
_exptl_absorpt_correction_T_min 0.602
_exptl_absorpt_correction_type none
_exptl_crystal_colour yellow
_exptl_crystal_density_diffrn 1.190
_exptl_crystal_description prism
_exptl_crystal_F_000 2576
_exptl_crystal_size_max 0.40
_exptl_crystal_size_mid 0.28
_exptl_crystal_size_min 0.28
_refine_diff_density_max 0.380
_refine_diff_density_min -0.315
_refine_diff_density_rms 0.047
_refine_ls_abs_structure_details 'Flack H D (1983), Acta Cryst. A39, 876-881'
_refine_ls_abs_structure_Flack 0.42(3)
_refine_ls_extinction_method none
_refine_ls_goodness_of_fit_ref 1.026
_refine_ls_hydrogen_treatment constr
_refine_ls_matrix_type full
_refine_ls_number_parameters 758
_refine_ls_number_reflns 5171
_refine_ls_number_restraints 1
_refine_ls_restrained_S_all 1.026
_refine_ls_R_factor_all 0.0384
_refine_ls_R_factor_gt 0.0328
_refine_ls_shift/su_max 0.008
_refine_ls_shift/su_mean 0.000
_refine_ls_structure_factor_coef Fsqd
_refine_ls_weighting_details 'calc w=1/[\s^2^(Fo^2^)+(0.0467P)^2^+1.5261P] where P=(Fo^2^+2Fc^2^)/3'
_refine_ls_weighting_scheme calc
_refine_ls_wR_factor_gt 0.0750
_refine_ls_wR_factor_ref 0.0779
_reflns_number_gt 4765
_reflns_number_total 5171
_reflns_threshold_expression I>2\s(I)
_cod_data_source_file ja055372ssi20050805_074806.cif
_cod_data_source_block mn1550a
_cod_database_code 4112094

loop_
_symmetry_equiv_pos_as_xyz
'x, y, z'
'-x, -y, z+1/2'
'x+1/2, -y+1/2, z'
'-x+1/2, y+1/2, z+1/2'

loop_
_atom_site_label
_atom_site_type_symbol
_atom_site_fract_x
_atom_site_fract_y
_atom_site_fract_z
_atom_site_U_iso_or_equiv
_atom_site_adp_type
_atom_site_occupancy
_atom_site_symmetry_multiplicity
_atom_site_calc_flag
_atom_site_refinement_flags
Ge1 Ge 0.10958(2) 0.51654(4) 0.11497(2) 0.02177(14) Uani 1 1 d .
Ge2 Ge 0.08186(2) 0.57250(5) 0.22485(2) 0.02116(14) Uani 1 1 d .
N1 N 0.15772(18) 0.6266(3) 0.14798(14) 0.0209(9) Uani 1 1 d .
N2 N 0.16496(17) 0.5887(3) 0.19863(14) 0.0196(9) Uani 1 1 d .
C1 C 0.0887(2) 0.5799(4) 0.0476(2) 0.0199(12) Uani 1 1 d .
C2 C 0.1304(2) 0.5574(4) 0.00795(19) 0.0228(12) Uani 1 1 d .
C3 C 0.1130(2) 0.5854(4) -0.0400(2) 0.0287(13) Uani 1 1 d .
H3 H 0.1413 0.5692 -0.0666 0.034 Uiso 1 1 calc R
C4 C 0.0545(2) 0.6367(5) -0.04899(19) 0.0316(13) Uani 1 1 d .
H4 H 0.0436 0.6589 -0.0816 0.038 Uiso 1 1 calc R
C5 C 0.0119(2) 0.6558(4) -0.0107(2) 0.0281(13) Uani 1 1 d .
H5 H -0.0285 0.6899 -0.0172 0.034 Uiso 1 1 calc R
C6 C 0.0277(2) 0.6253(4) 0.03755(18) 0.0224(12) Uani 1 1 d .
C7 C -0.0239(2) 0.6339(4) 0.07637(18) 0.0241(12) Uani 1 1 d .
C8 C -0.0671(2) 0.5430(4) 0.08278(19) 0.0270(12) Uani 1 1 d .
C9 C -0.1177(2) 0.5553(4) 0.1156(2) 0.0308(12) Uani 1 1 d .
H9 H -0.1464 0.4947 0.1207 0.037 Uiso 1 1 calc R
C10 C -0.1276(2) 0.6530(5) 0.1411(2) 0.0340(13) Uani 1 1 d .
H10 H -0.1634 0.6598 0.1627 0.041 Uiso 1 1 calc R
C11 C -0.0858(2) 0.7403(5) 0.1353(2) 0.0313(13) Uani 1 1 d .
H11 H -0.0931 0.8075 0.1530 0.038 Uiso 1 1 calc R
C12 C -0.0324(2) 0.7325(4) 0.10359(18) 0.0247(12) Uani 1 1 d .
C13 C 0.1927(2) 0.4951(4) 0.01840(18) 0.0256(12) Uani 1 1 d .
C14 C 0.1878(2) 0.3824(4) 0.03402(19) 0.0252(12) Uani 1 1 d .
C15 C 0.2436(3) 0.3269(5) 0.0491(2) 0.0352(14) Uani 1 1 d .
H15 H 0.2408 0.2527 0.0611 0.042 Uiso 1 1 calc R
C16 C 0.3033(3) 0.3800(5) 0.0466(2) 0.0396(15) Uani 1 1 d .
H16 H 0.3409 0.3418 0.0572 0.047 Uiso 1 1 calc R
C17 C 0.3081(3) 0.4871(5) 0.0290(2) 0.0354(15) Uani 1 1 d .
H17 H 0.3493 0.5217 0.0272 0.042 Uiso 1 1 calc R
C18 C 0.2532(2) 0.5462(4) 0.0139(2) 0.0241(12) Uani 1 1 d .
C19 C -0.0601(2) 0.4363(4) 0.0543(2) 0.0315(13) Uani 1 1 d .
H19 H -0.0211 0.4432 0.0327 0.038 Uiso 1 1 calc R
C20 C -0.1189(3) 0.4162(5) 0.0206(2) 0.0433(16) Uani 1 1 d .
H20A H -0.1112 0.3506 -0.0001 0.065 Uiso 1 1 calc R
H20B H -0.1257 0.4815 -0.0005 0.065 Uiso 1 1 calc R
H20C H -0.1573 0.4038 0.0410 0.065 Uiso 1 1 calc R
C21 C -0.0504(3) 0.3344(5) 0.0879(2) 0.0413(15) Uani 1 1 d .
H21A H -0.0427 0.2682 0.0676 0.062 Uiso 1 1 calc R
H21B H -0.0891 0.3231 0.1081 0.062 Uiso 1 1 calc R
H21C H -0.0132 0.3470 0.1095 0.062 Uiso 1 1 calc R
C22 C 0.0130(2) 0.8299(4) 0.09935(19) 0.0271(12) Uani 1 1 d .
H22 H 0.0529 0.8028 0.0825 0.033 Uiso 1 1 calc R
C23 C 0.0329(3) 0.8732(5) 0.1501(2) 0.0361(14) Uani 1 1 d .
H23A H 0.0677 0.9277 0.1464 0.054 Uiso 1 1 calc R
H23B H 0.0479 0.8109 0.1705 0.054 Uiso 1 1 calc R
H23C H -0.0042 0.9088 0.1661 0.054 Uiso 1 1 calc R
C24 C -0.0147(3) 0.9243(5) 0.0680(2) 0.0431(16) Uani 1 1 d .
H24A H 0.0170 0.9845 0.0655 0.065 Uiso 1 1 calc R
H24B H -0.0541 0.9527 0.0834 0.065 Uiso 1 1 calc R
H24C H -0.0247 0.8962 0.0349 0.065 Uiso 1 1 calc R
C25 C 0.1245(3) 0.3176(4) 0.03033(19) 0.0290(13) Uani 1 1 d .
H25 H 0.0889 0.3687 0.0407 0.035 Uiso 1 1 calc R
C26 C 0.1127(3) 0.2855(5) -0.0244(2) 0.0416(16) Uani 1 1 d .
H26A H 0.0708 0.2484 -0.0274 0.062 Uiso 1 1 calc R
H26B H 0.1468 0.2349 -0.0355 0.062 Uiso 1 1 calc R
H26C H 0.1130 0.3528 -0.0448 0.062 Uiso 1 1 calc R
C27 C 0.1209(3) 0.2139(5) 0.0626(2) 0.0417(15) Uani 1 1 d .
H27A H 0.1273 0.2347 0.0972 0.062 Uiso 1 1 calc R
H27B H 0.1545 0.1612 0.0526 0.062 Uiso 1 1 calc R
H27C H 0.0785 0.1789 0.0588 0.062 Uiso 1 1 calc R
C28 C 0.2621(2) 0.6605(5) -0.0093(2) 0.0328(14) Uani 1 1 d .
H28A H 0.2198 0.7004 -0.0078 0.039 Uiso 1 1 calc R
C29 C 0.3125(2) 0.7326(5) 0.0173(2) 0.0425(15) Uani 1 1 d .
H29A H 0.3025 0.7355 0.0526 0.064 Uiso 1 1 calc R
H29B H 0.3118 0.8081 0.0036 0.064 Uiso 1 1 calc R
H29C H 0.3554 0.7001 0.0126 0.064 Uiso 1 1 calc R
C30 C 0.2812(3) 0.6488(6) -0.0644(2) 0.0508(17) Uani 1 1 d .
H30A H 0.2848 0.7230 -0.0793 0.076 Uiso 1 1 calc R
H30B H 0.2482 0.6058 -0.0819 0.076 Uiso 1 1 calc R
H30C H 0.3228 0.6104 -0.0669 0.076 Uiso 1 1 calc R
C31 C 0.0953(2) 0.5069(4) 0.29348(18) 0.0176(12) Uani 1 1 d .
C32 C 0.0885(2) 0.3949(4) 0.30239(19) 0.0225(12) Uani 1 1 d .
C33 C 0.0935(2) 0.3543(4) 0.3506(2) 0.0263(12) Uani 1 1 d .
H33 H 0.0905 0.2766 0.3569 0.032 Uiso 1 1 calc R
C34 C 0.1031(2) 0.4288(4) 0.3892(2) 0.0286(13) Uani 1 1 d .
H34 H 0.1084 0.4012 0.4218 0.034 Uiso 1 1 calc R
C35 C 0.1050(2) 0.5418(4) 0.38094(19) 0.0237(12) Uani 1 1 d .
H35 H 0.1094 0.5916 0.4080 0.028 Uiso 1 1 calc R
C36 C 0.1004(2) 0.5838(4) 0.33309(19) 0.0210(12) Uani 1 1 d .
C37 C 0.0967(2) 0.7054(4) 0.32282(18) 0.0225(12) Uani 1 1 d .
C38 C 0.1495(2) 0.7781(4) 0.33136(18) 0.0236(12) Uani 1 1 d .
C39 C 0.1449(3) 0.8882(4) 0.3173(2) 0.0335(14) Uani 1 1 d .
H39 H 0.1806 0.9362 0.3226 0.040 Uiso 1 1 calc R
C40 C 0.0896(3) 0.9307(5) 0.2958(2) 0.0369(14) Uani 1 1 d .
H40 H 0.0881 1.0059 0.2849 0.044 Uiso 1 1 calc R
C41 C 0.0371(3) 0.8628(4) 0.2905(2) 0.0322(13) Uani 1 1 d .
H41 H -0.0015 0.8929 0.2771 0.039 Uiso 1 1 calc R
C42 C 0.0386(2) 0.7509(4) 0.30400(18) 0.0240(12) Uani 1 1 d .
C43 C 0.0700(2) 0.3148(4) 0.26146(18) 0.0223(12) Uani 1 1 d .
C44 C 0.1173(2) 0.2527(4) 0.23618(18) 0.0246(12) Uani 1 1 d .
C45 C 0.0973(3) 0.1783(4) 0.2000(2) 0.0301(13) Uani 1 1 d .
H45 H 0.1283 0.1344 0.1831 0.036 Uiso 1 1 calc R
C46 C 0.0325(3) 0.1674(4) 0.1883(2) 0.0325(13) Uani 1 1 d .
H46 H 0.0197 0.1171 0.1631 0.039 Uiso 1 1 calc R
C47 C -0.0133(3) 0.2286(4) 0.21281(19) 0.0333(14) Uani 1 1 d .
H47 H -0.0575 0.2203 0.2042 0.040 Uiso 1 1 calc R
C48 C 0.0037(2) 0.3025(4) 0.2500(2) 0.0278(12) Uani 1 1 d .
C49 C 0.2101(2) 0.7388(5) 0.35787(19) 0.0313(13) Uani 1 1 d .
H49 H 0.2104 0.6555 0.3580 0.038 Uiso 1 1 calc R
C50 C 0.2094(3) 0.7798(5) 0.4122(2) 0.0445(16) Uani 1 1 d .
H50A H 0.2451 0.7451 0.4303 0.067 Uiso 1 1 calc R
H50B H 0.1684 0.7593 0.4277 0.067 Uiso 1 1 calc R
H50C H 0.2144 0.8610 0.4130 0.067 Uiso 1 1 calc R
C51 C 0.2726(3) 0.7795(5) 0.3331(3) 0.0447(16) Uani 1 1 d .
H51A H 0.3097 0.7422 0.3482 0.067 Uiso 1 1 calc R
H51B H 0.2767 0.8602 0.3376 0.067 Uiso 1 1 calc R
H51C H 0.2712 0.7622 0.2978 0.067 Uiso 1 1 calc R
C52 C -0.0234(2) 0.6824(4) 0.30413(19) 0.0243(12) Uani 1 1 d .
H52 H -0.0122 0.6056 0.2927 0.029 Uiso 1 1 calc R
C53 C -0.0753(2) 0.7277(5) 0.2693(2) 0.0391(15) Uani 1 1 d .
H53A H -0.0577 0.7332 0.2358 0.059 Uiso 1 1 calc R
H53B H -0.0889 0.8016 0.2806 0.059 Uiso 1 1 calc R
H53C H -0.1124 0.6772 0.2693 0.059 Uiso 1 1 calc R
C54 C -0.0499(3) 0.6724(5) 0.3568(2) 0.0355(14) Uani 1 1 d .
H54A H -0.0868 0.6214 0.3570 0.053 Uiso 1 1 calc R
H54B H -0.0637 0.7459 0.3685 0.053 Uiso 1 1 calc R
H54C H -0.0161 0.6435 0.3786 0.053 Uiso 1 1 calc R
C55 C 0.1886(2) 0.2651(4) 0.2486(2) 0.0298(13) Uani 1 1 d .
H55 H 0.1945 0.3400 0.2641 0.036 Uiso 1 1 calc R
C56 C 0.2100(3) 0.1782(5) 0.2860(2) 0.0404(15) Uani 1 1 d .
H56A H 0.1852 0.1872 0.3165 0.061 Uiso 1 1 calc R
H56B H 0.2560 0.1879 0.2930 0.061 Uiso 1 1 calc R
H56C H 0.2026 0.1036 0.2725 0.061 Uiso 1 1 calc R
C57 C 0.2317(3) 0.2608(5) 0.2024(2) 0.0423(15) Uani 1 1 d .
H57A H 0.2126 0.3064 0.1763 0.063 Uiso 1 1 calc R
H57B H 0.2355 0.1836 0.1911 0.063 Uiso 1 1 calc R
H57C H 0.2746 0.2896 0.2106 0.063 Uiso 1 1 calc R
C58 C -0.0489(2) 0.3635(4) 0.2781(2) 0.0327(13) Uani 1 1 d .
H58A H -0.0275 0.4209 0.2993 0.039 Uiso 1 1 calc R
C59 C -0.0956(3) 0.4243(5) 0.2436(2) 0.0447(16) Uani 1 1 d .
H59A H -0.0712 0.4729 0.2213 0.067 Uiso 1 1 calc R
H59B H -0.1257 0.4691 0.2632 0.067 Uiso 1 1 calc R
H59C H -0.1198 0.3696 0.2241 0.067 Uiso 1 1 calc R
C60 C -0.0850(3) 0.2843(6) 0.3121(2) 0.0517(18) Uani 1 1 d .
H60A H -0.0546 0.2505 0.3354 0.078 Uiso 1 1 calc R
H60B H -0.1056 0.2258 0.2925 0.078 Uiso 1 1 calc R
H60C H -0.1180 0.3257 0.3304 0.078 Uiso 1 1 calc R
C61 C 0.1773(2) 0.7378(4) 0.14111(19) 0.0196(11) Uani 1 1 d .
C62 C 0.1923(2) 0.8073(4) 0.18076(19) 0.0223(12) Uani 1 1 d .
H62 H 0.1918 0.7782 0.2134 0.027 Uiso 1 1 calc R
C63 C 0.2081(2) 0.9178(4) 0.1732(2) 0.0287(13) Uani 1 1 d .
H63 H 0.2178 0.9644 0.2005 0.034 Uiso 1 1 calc R
C64 C 0.2096(2) 0.9606(4) 0.1257(2) 0.0319(15) Uani 1 1 d .
H64 H 0.2202 1.0367 0.1203 0.038 Uiso 1 1 calc R
C65 C 0.1958(2) 0.8928(4) 0.0864(2) 0.0306(13) Uani 1 1 d .
H65 H 0.1967 0.9222 0.0539 0.037 Uiso 1 1 calc R
C66 C 0.1804(2) 0.7817(4) 0.0936(2) 0.0231(12) Uani 1 1 d .
H66 H 0.1720 0.7352 0.0660 0.028 Uiso 1 1 calc R
C67 C 0.2297(2) 0.5572(4) 0.20990(18) 0.0194(11) Uani 1 1 d .
C68 C 0.2473(2) 0.5419(4) 0.25898(19) 0.0255(12) Uani 1 1 d .
H68 H 0.2167 0.5544 0.2845 0.031 Uiso 1 1 calc R
C69 C 0.3095(2) 0.5085(4) 0.2708(2) 0.0328(13) Uani 1 1 d .
H69 H 0.3211 0.4988 0.3044 0.039 Uiso 1 1 calc R
C70 C 0.3546(2) 0.4891(4) 0.2343(2) 0.0340(14) Uani 1 1 d .
H70A H 0.3970 0.4658 0.2427 0.041 Uiso 1 1 calc R
C71 C 0.3373(3) 0.5041(4) 0.1859(2) 0.0323(13) Uani 1 1 d .
H71 H 0.3680 0.4901 0.1606 0.039 Uiso 1 1 calc R
C72 C 0.2756(2) 0.5394(4) 0.1733(2) 0.0279(13) Uani 1 1 d .
H72 H 0.2647 0.5513 0.1396 0.034 Uiso 1 1 calc R
C74 C -0.0290(6) 0.9661(9) -0.0807(4) 0.105(3) Uani 1 1 d .
H74A H -0.0579 0.9503 -0.1089 0.126 Uiso 1 1 calc R
H74B H -0.0333 0.9061 -0.0559 0.126 Uiso 1 1 calc R
C73 C -0.0420(5) 1.0729(9) -0.0597(5) 0.140(5) Uani 1 1 d .
H73A H -0.0876 1.0772 -0.0504 0.210 Uiso 1 1 calc R
H73B H -0.0323 1.1310 -0.0840 0.210 Uiso 1 1 calc R
H73C H -0.0151 1.0836 -0.0304 0.210 Uiso 1 1 calc R
C75 C 0.0477(7) 0.9812(10) -0.0991(4) 0.139(5) Uani 1 1 d .
H75A H 0.0564 0.9273 -0.1259 0.167 Uiso 1 1 calc R
H75B H 0.0532 1.0569 -0.1128 0.167 Uiso 1 1 calc R
C76 C 0.0940(4) 0.9651(9) -0.0613(4) 0.091(3) Uani 1 1 d .
H76A H 0.0868 0.8925 -0.0449 0.110 Uiso 1 1 calc R
H76B H 0.0901 1.0247 -0.0362 0.110 Uiso 1 1 calc R
C77 C 0.1615(7) 0.9681(17) -0.0852(5) 0.204(9) Uani 1 1 d .
H77A H 0.1659 0.8989 -0.1047 0.244 Uiso 1 1 calc R
H77B H 0.1613 1.0305 -0.1091 0.244 Uiso 1 1 calc R
C78 C 0.2139(6) 0.9779(11) -0.0594(6) 0.161(6) Uani 1 1 d .
H78A H 0.2497 0.9983 -0.0812 0.242 Uiso 1 1 calc R
H78B H 0.2235 0.9069 -0.0432 0.242 Uiso 1 1 calc R
H78C H 0.2080 1.0359 -0.0344 0.242 Uiso 1 1 calc R

loop_
_atom_site_aniso_label
_atom_site_aniso_U_11
_atom_site_aniso_U_22
_atom_site_aniso_U_33
_atom_site_aniso_U_23
_atom_site_aniso_U_13
_atom_site_aniso_U_12
Ge1 0.0233(3) 0.0252(3) 0.0168(3) 0.0010(3) -0.0017(3) -0.0012(2)
Ge2 0.0178(3) 0.0279(3) 0.0177(3) 0.0017(3) 0.0006(3) -0.0003(3)
N1 0.022(2) 0.029(2) 0.012(2) 0.0040(19) 0.0000(18) 0.0024(18)
N2 0.019(2) 0.026(2) 0.014(2) 0.0018(18) 0.0003(18) -0.0007(18)
C1 0.020(3) 0.016(3) 0.024(3) 0.000(2) -0.002(2) 0.001(2)
C2 0.016(3) 0.026(3) 0.027(3) 0.001(3) -0.002(2) -0.002(2)
C3 0.028(3) 0.042(4) 0.016(3) 0.005(3) 0.001(2) 0.001(3)
C4 0.033(3) 0.046(4) 0.016(3) 0.008(3) -0.002(3) 0.005(3)
C5 0.018(3) 0.035(3) 0.032(3) 0.008(3) -0.003(2) 0.000(2)
C6 0.022(3) 0.023(3) 0.022(3) -0.003(2) 0.000(2) -0.003(2)
C7 0.020(3) 0.032(3) 0.020(3) 0.003(2) -0.005(2) -0.001(2)
C8 0.023(3) 0.035(3) 0.024(3) 0.000(3) -0.004(2) -0.003(2)
C9 0.025(3) 0.039(3) 0.029(3) 0.002(3) -0.001(3) -0.004(2)
C10 0.022(3) 0.052(4) 0.028(3) 0.002(3) 0.003(2) 0.000(3)
C11 0.026(3) 0.041(3) 0.027(3) 0.000(3) 0.000(3) 0.006(2)
C12 0.020(3) 0.034(3) 0.020(3) 0.001(2) -0.005(2) 0.004(2)
C13 0.027(3) 0.034(3) 0.016(3) -0.006(2) 0.000(2) 0.002(2)
C14 0.025(3) 0.029(3) 0.022(3) -0.006(2) 0.002(2) 0.003(2)
C15 0.040(3) 0.035(3) 0.031(3) 0.000(3) -0.003(3) 0.011(3)
C16 0.028(3) 0.043(4) 0.048(4) -0.002(3) -0.005(3) 0.012(3)
C17 0.022(3) 0.043(4) 0.042(4) -0.013(3) 0.001(3) 0.004(3)
C18 0.022(3) 0.027(3) 0.023(3) -0.010(2) 0.003(2) 0.000(2)
C19 0.030(3) 0.034(3) 0.030(3) -0.002(3) 0.008(3) -0.012(3)
C20 0.059(4) 0.044(4) 0.027(3) 0.002(3) -0.014(3) -0.013(3)
C21 0.034(3) 0.043(3) 0.046(4) 0.003(3) -0.007(3) -0.007(3)
C22 0.024(3) 0.027(3) 0.030(3) -0.007(2) 0.003(2) 0.006(2)
C23 0.031(3) 0.036(3) 0.041(4) -0.010(3) -0.001(3) 0.003(3)
C24 0.038(3) 0.041(3) 0.050(4) 0.004(3) -0.007(3) -0.003(3)
C25 0.034(3) 0.028(3) 0.024(3) -0.002(3) 0.001(3) -0.001(3)
C26 0.046(4) 0.050(4) 0.029(3) -0.010(3) -0.006(3) -0.018(3)
C27 0.051(4) 0.033(3) 0.040(4) 0.008(3) 0.007(3) 0.002(3)
C28 0.023(3) 0.047(4) 0.028(3) -0.002(3) 0.007(2) -0.002(3)
C29 0.026(3) 0.044(4) 0.057(4) -0.004(3) -0.002(3) -0.005(3)
C30 0.043(4) 0.076(5) 0.033(4) 0.002(4) 0.008(3) -0.010(3)
C31 0.014(2) 0.024(3) 0.015(3) 0.001(2) 0.005(2) 0.001(2)
C32 0.019(3) 0.026(3) 0.023(3) 0.002(2) 0.000(2) -0.001(2)
C33 0.029(3) 0.022(3) 0.028(3) 0.004(2) -0.001(2) -0.005(2)
C34 0.030(3) 0.036(3) 0.019(3) 0.004(3) 0.000(2) -0.004(3)
C35 0.020(3) 0.032(3) 0.020(3) 0.000(2) -0.003(2) -0.008(2)
C36 0.013(2) 0.028(3) 0.021(3) 0.000(2) 0.003(2) -0.005(2)
C37 0.029(3) 0.025(3) 0.014(2) -0.001(2) 0.002(2) 0.000(2)
C38 0.020(3) 0.030(3) 0.021(3) -0.002(2) 0.003(2) -0.004(2)
C39 0.035(3) 0.028(3) 0.038(3) -0.005(3) 0.006(3) -0.011(3)
C40 0.046(4) 0.024(3) 0.040(3) 0.006(3) 0.005(3) 0.001(3)
C41 0.032(3) 0.034(3) 0.031(3) 0.002(3) 0.000(3) 0.005(3)
C42 0.025(3) 0.027(3) 0.020(3) -0.002(2) 0.002(2) 0.003(2)
C43 0.030(3) 0.016(3) 0.021(3) 0.007(2) 0.002(2) -0.003(2)
C44 0.034(3) 0.018(3) 0.022(3) 0.001(2) 0.001(2) -0.001(2)
C45 0.041(3) 0.020(3) 0.030(3) 0.000(3) 0.004(3) 0.001(2)
C46 0.050(3) 0.019(3) 0.029(3) -0.005(3) -0.013(3) -0.005(3)
C47 0.041(3) 0.029(3) 0.030(3) 0.001(3) -0.011(3) -0.004(3)
C48 0.035(3) 0.024(3) 0.025(3) 0.000(3) -0.006(3) -0.005(2)
C49 0.026(3) 0.036(3) 0.032(3) -0.007(3) -0.003(3) -0.008(3)
C50 0.043(3) 0.054(4) 0.036(3) -0.004(3) -0.010(3) -0.008(3)
C51 0.031(3) 0.041(4) 0.063(4) -0.006(3) 0.006(3) -0.011(3)
C52 0.019(3) 0.028(3) 0.027(3) -0.003(2) 0.003(2) -0.002(2)
C53 0.025(3) 0.053(4) 0.039(3) -0.001(3) -0.006(3) 0.008(3)
C54 0.028(3) 0.052(4) 0.027(3) 0.007(3) 0.009(3) -0.003(3)
C55 0.035(3) 0.020(3) 0.034(3) -0.002(3) 0.006(3) -0.003(2)
C56 0.035(3) 0.040(3) 0.046(4) 0.007(3) -0.003(3) 0.005(3)
C57 0.039(3) 0.035(3) 0.052(4) -0.003(3) 0.013(3) -0.002(3)
C58 0.028(3) 0.029(3) 0.041(3) -0.008(3) 0.001(3) -0.007(2)
C59 0.033(3) 0.045(4) 0.056(4) -0.002(3) -0.005(3) 0.007(3)
C60 0.052(4) 0.065(4) 0.039(4) -0.008(3) 0.008(3) -0.018(3)
C61 0.012(2) 0.021(3) 0.026(3) 0.004(2) 0.003(2) 0.000(2)
C62 0.022(3) 0.023(3) 0.021(3) 0.001(2) 0.001(2) 0.001(2)
C63 0.026(3) 0.024(3) 0.037(3) -0.008(3) -0.001(3) 0.002(2)
C64 0.027(3) 0.022(3) 0.047(4) 0.005(3) 0.003(3) -0.001(2)
C65 0.026(3) 0.032(3) 0.034(3) 0.008(3) 0.001(3) -0.002(2)
C66 0.021(3) 0.022(3) 0.026(3) 0.000(2) 0.001(2) -0.003(2)
C67 0.021(3) 0.015(2) 0.023(3) 0.001(2) -0.001(2) 0.001(2)
C68 0.024(3) 0.028(3) 0.025(3) -0.002(2) 0.006(2) -0.003(2)
C69 0.027(3) 0.040(3) 0.032(3) 0.006(3) -0.010(3) 0.000(3)
C70 0.018(3) 0.029(3) 0.055(4) 0.001(3) -0.001(3) -0.001(2)
C71 0.027(3) 0.026(3) 0.044(4) 0.003(3) 0.008(3) 0.002(2)
C72 0.022(3) 0.033(3) 0.028(3) 0.004(2) 0.002(2) 0.003(2)
C74 0.155(11) 0.079(7) 0.082(7) 0.026(6) -0.032(8) -0.011(7)
C73 0.123(9) 0.121(10) 0.176(13) 0.082(10) -0.039(9) -0.030(8)
C75 0.229(15) 0.129(10) 0.059(6) 0.004(6) -0.012(9) 0.062(11)
C76 0.098(7) 0.103(7) 0.073(6) 0.004(6) 0.004(6) -0.002(6)
C77 0.120(11) 0.38(3) 0.108(11) -0.043(15) 0.045(10) -0.008(15)
C78 0.106(9) 0.157(11) 0.221(18) 0.065(13) 0.026(11) 0.025(9)

loop_
_atom_type_symbol
_atom_type_description
_atom_type_scat_dispersion_real
_atom_type_scat_dispersion_imag
_atom_type_scat_source
C C 0.0181 0.0091 'International Tables Vol C Tables 4.2.6.8 and 6.1.1.4'
H H 0.0000 0.0000 'International Tables Vol C Tables 4.2.6.8 and 6.1.1.4'
N N 0.0311 0.0180 'International Tables Vol C Tables 4.2.6.8 and 6.1.1.4'
Ge Ge -1.0885 0.8855 'International Tables Vol C Tables 4.2.6.8 and 6.1.1.4'

loop_
_geom_angle_atom_site_label_1
_geom_angle_atom_site_label_2
_geom_angle_atom_site_label_3
_geom_angle
N1 Ge1 C1 106.14(18)
N2 Ge2 C31 105.06(18)
C61 N1 N2 113.1(4)
C61 N1 Ge1 139.1(3)
N2 N1 Ge1 106.5(3)
C67 N2 N1 112.5(4)
C67 N2 Ge2 139.1(3)
N1 N2 Ge2 107.2(3)
C6 C1 C2 118.7(5)
C6 C1 Ge1 120.9(4)
C2 C1 Ge1 119.0(4)
C3 C2 C1 120.6(5)
C3 C2 C13 121.0(5)
C1 C2 C13 118.4(4)
C4 C3 C2 120.1(5)
C3 C4 C5 120.1(5)
C4 C5 C6 120.6(5)
C5 C6 C1 119.7(5)
C5 C6 C7 118.0(4)
C1 C6 C7 122.1(4)
C12 C7 C8 120.2(5)
C12 C7 C6 120.9(4)
C8 C7 C6 118.8(5)
C9 C8 C7 118.3(5)
C9 C8 C19 119.6(4)
C7 C8 C19 122.0(4)
C10 C9 C8 121.8(5)
C11 C10 C9 120.0(5)
C10 C11 C12 121.2(5)
C11 C12 C7 118.4(4)
C11 C12 C22 119.2(4)
C7 C12 C22 122.4(4)
C18 C13 C14 120.4(5)
C18 C13 C2 122.0(4)
C14 C13 C2 117.6(4)
C15 C14 C13 118.9(5)
C15 C14 C25 119.2(5)
C13 C14 C25 121.7(5)
C16 C15 C14 120.2(5)
C17 C16 C15 120.6(5)
C16 C17 C18 120.9(5)
C13 C18 C17 118.7(5)
C13 C18 C28 122.7(5)
C17 C18 C28 118.6(5)
C8 C19 C20 111.1(5)
C8 C19 C21 112.7(5)
C20 C19 C21 109.2(4)
C12 C22 C23 111.4(4)
C12 C22 C24 112.6(4)
C23 C22 C24 110.5(4)
C27 C25 C14 114.9(5)
C27 C25 C26 109.7(5)
C14 C25 C26 109.0(4)
C18 C28 C29 113.4(5)
C18 C28 C30 110.3(5)
C29 C28 C30 109.2(5)
C32 C31 C36 120.8(5)
C32 C31 Ge2 121.6(4)
C36 C31 Ge2 116.6(3)
C31 C32 C33 119.9(5)
C31 C32 C43 121.2(4)
C33 C32 C43 118.8(4)
C34 C33 C32 119.3(5)
C35 C34 C33 121.0(5)
C34 C35 C36 120.4(5)
C35 C36 C31 118.2(5)
C35 C36 C37 122.1(5)
C31 C36 C37 119.5(4)
C42 C37 C38 118.5(4)
C42 C37 C36 119.3(4)
C38 C37 C36 122.2(4)
C39 C38 C37 119.4(5)
C39 C38 C49 119.0(5)
C37 C38 C49 121.6(4)
C38 C39 C40 121.8(5)
C41 C40 C39 119.0(5)
C40 C41 C42 121.9(5)
C41 C42 C37 119.1(5)
C41 C42 C52 120.1(4)
C37 C42 C52 120.5(4)
C44 C43 C48 120.9(5)
C44 C43 C32 121.0(4)
C48 C43 C32 118.2(4)
C45 C44 C43 118.4(5)
C45 C44 C55 120.6(5)
C43 C44 C55 121.1(4)
C44 C45 C46 120.8(5)
C47 C46 C45 120.6(5)
C46 C47 C48 121.1(5)
C47 C48 C43 118.2(5)
C47 C48 C58 119.4(5)
C43 C48 C58 122.4(5)
C38 C49 C51 113.0(4)
C38 C49 C50 110.0(4)
C51 C49 C50 108.7(5)
C42 C52 C53 113.6(4)
C42 C52 C54 110.2(4)
C53 C52 C54 110.4(4)
C56 C55 C44 111.3(4)
C56 C55 C57 110.4(4)
C44 C55 C57 112.5(4)
C48 C58 C60 110.8(5)
C48 C58 C59 112.1(5)
C60 C58 C59 110.9(5)
C66 C61 C62 118.4(4)
C66 C61 N1 119.7(5)
C62 C61 N1 122.0(4)
C63 C62 C61 120.8(5)
C62 C63 C64 120.0(5)
C65 C64 C63 119.7(5)
C64 C65 C66 120.8(5)
C65 C66 C61 120.4(5)
C72 C67 C68 118.8(5)
C72 C67 N2 122.1(4)
C68 C67 N2 119.1(4)
C69 C68 C67 120.2(5)
C70 C69 C68 120.9(5)
C71 C70 C69 119.0(5)
C70 C71 C72 121.0(5)
C67 C72 C71 120.1(5)
C73 C74 C75 101.6(9)
C76 C75 C74 114.5(9)
C75 C76 C77 108.0(10)
C78 C77 C76 122.5(13)

loop_
_geom_bond_atom_site_label_1
_geom_bond_atom_site_label_2
_geom_bond_distance
Ge1 Ge2 3.1058(10)
Ge1 N1 1.882(4)
Ge1 C1 2.025(5)
Ge2 N2 1.875(4)
Ge2 C31 2.039(5)
N1 C61 1.408(6)
N1 N2 1.453(5)
N2 C67 1.428(6)
C1 C6 1.404(7)
C1 C2 1.405(7)
C2 C3 1.388(7)
C2 C13 1.520(7)
C3 C4 1.382(7)
C4 C5 1.383(7)
C5 C6 1.396(7)
C6 C7 1.504(7)
C7 C12 1.406(7)
C7 C8 1.422(7)
C8 C9 1.385(7)
C8 C19 1.504(7)
C9 C10 1.376(7)
C10 C11 1.370(7)
C11 C12 1.405(7)
C12 C22 1.506(7)
C13 C18 1.402(7)
C13 C14 1.421(7)
C14 C15 1.396(7)
C14 C25 1.530(7)
C15 C16 1.394(8)
C16 C17 1.376(8)
C17 C18 1.404(7)
C18 C28 1.521(7)
C19 C20 1.543(8)
C19 C21 1.538(7)
C22 C23 1.527(7)
C22 C24 1.529(7)
C25 C27 1.524(7)
C25 C26 1.552(7)
C28 C29 1.538(7)
C28 C30 1.551(8)
C31 C32 1.374(7)
C31 C36 1.420(7)
C32 C33 1.398(7)
C32 C43 1.517(7)
C33 C34 1.392(7)
C34 C35 1.376(7)
C35 C36 1.394(7)
C36 C37 1.489(7)
C37 C42 1.417(7)
C37 C38 1.419(6)
C38 C39 1.379(7)
C38 C49 1.523(7)
C39 C40 1.385(8)
C40 C41 1.368(8)
C41 C42 1.393(7)
C42 C52 1.527(7)
C43 C44 1.410(7)
C43 C48 1.419(7)
C44 C45 1.389(7)
C44 C55 1.523(7)
C45 C46 1.387(7)
C46 C47 1.373(7)
C47 C48 1.387(7)
C48 C58 1.518(7)
C49 C51 1.538(7)
C49 C50 1.553(7)
C52 C53 1.530(7)
C52 C54 1.534(7)
C55 C56 1.521(7)
C55 C57 1.539(7)
C58 C60 1.521(8)
C58 C59 1.533(8)
C61 C66 1.392(7)
C61 C62 1.395(7)
C62 C63 1.382(7)
C63 C64 1.386(8)
C64 C65 1.370(7)
C65 C66 1.385(7)
C67 C72 1.392(7)
C67 C68 1.392(7)
C68 C69 1.387(7)
C69 C70 1.381(8)
C70 C71 1.373(8)
C71 C72 1.392(7)
C74 C73 1.428(14)
C74 C75 1.677(15)
C75 C76 1.415(14)
C76 C77 1.543(14)
C77 C78 1.296(17)
